data_7020369
loop_
_publ_author_name
'Dokorou, Vassiliki N.'
'Milios, Constantinos J.'
'Tsipis, Athanassios C.'
'Haukka, Matti'
'Weidler, Peter G.'
'Powell, Annie K.'
'Kostakis, George E.'

_publ_section_title
;
 Pseudopeptidic ligands: exploring the self-assembly of
 isophthaloylbisglycine (H2IBG) and divalent metal ions.
;
_journal_issue 40
_journal_name_full 'Dalton transactions (Cambridge, England : 2003)'
_journal_page_first 12501
_journal_page_last 12513
_journal_paper_doi 10.1039/c2dt31383a
_journal_volume 41
_journal_year 2012
_chemical_formula_sum 'C12 H20 Cd N2 O11'
_chemical_formula_weight 480.70
_chemical_name_systematic
;
?
;
_space_group_IT_number 20
_symmetry_cell_setting orthorhombic
_symmetry_space_group_name_Hall 'C 2c 2'
_symmetry_space_group_name_H-M 'C 2 2 21'
_atom_sites_solution_hydrogens geom
_atom_sites_solution_primary direct
_atom_sites_solution_secondary difmap
_audit_creation_method SHELXL-97
_cell_angle_alpha 90.00
_cell_angle_beta 90.00
_cell_angle_gamma 90.00
_cell_formula_units_Z 4
_cell_length_a 6.9402(7)
_cell_length_b 7.9330(7)
_cell_length_c 29.988(4)
_cell_measurement_reflns_used 2656
_cell_measurement_temperature 180(2)
_cell_measurement_theta_max 24.93
_cell_measurement_theta_min 1.36
_cell_volume 1651.0(3)
_computing_cell_refinement 'STOE X-AREA'
_computing_data_collection 'STOE X-AREA'
_computing_data_reduction 'STOE X-RED'
_computing_structure_refinement 'SHELXL-97 (Sheldrick, 1997)'
_computing_structure_solution 'SHELXS-97 (Sheldrick, 1990)'
_diffrn_ambient_temperature 180(2)
_diffrn_detector 'image plate ( 34 cm diameter )'
_diffrn_detector_type STOE
_diffrn_measured_fraction_theta_full 0.984
_diffrn_measured_fraction_theta_max 0.983
_diffrn_measurement_device '2-circle goniometer'
_diffrn_measurement_device_type 'STOE IPDS 2'
_diffrn_radiation_monochromator graphite
_diffrn_radiation_source 'fine-focus sealed tube'
_diffrn_radiation_type MoK\a
_diffrn_radiation_wavelength 0.71073
_diffrn_reflns_av_R_equivalents 0.0391
_diffrn_reflns_av_sigmaI/netI 0.0451
_diffrn_reflns_limit_h_max 6
_diffrn_reflns_limit_h_min -8
_diffrn_reflns_limit_k_max 9
_diffrn_reflns_limit_k_min -9
_diffrn_reflns_limit_l_max 32
_diffrn_reflns_limit_l_min -36
_diffrn_reflns_number 3396
_diffrn_reflns_theta_full 25.00
_diffrn_reflns_theta_max 25.59
_diffrn_reflns_theta_min 1.36
_exptl_absorpt_coefficient_mu 1.388
_exptl_absorpt_correction_T_max 0.9596
_exptl_absorpt_correction_T_min 0.7883
_exptl_absorpt_correction_type multi-scan
_exptl_absorpt_process_details 'XPREP in SHELXTL 6.14 (BrukerAXS Inc., 2003)'
_exptl_crystal_colour colourless
_exptl_crystal_density_diffrn 1.934
_exptl_crystal_density_method 'not measured'
_exptl_crystal_description plate
_exptl_crystal_F_000 968
_exptl_crystal_size_max 0.18
_exptl_crystal_size_mid 0.14
_exptl_crystal_size_min 0.03
_refine_diff_density_max 0.586
_refine_diff_density_min -0.473
_refine_diff_density_rms 0.069
_refine_ls_abs_structure_details 'Flack H D (1983), Acta Cryst. A39, 876-881'
_refine_ls_abs_structure_Flack 0.02(4)
_refine_ls_extinction_method none
_refine_ls_goodness_of_fit_ref 1.040
_refine_ls_hydrogen_treatment mixed
_refine_ls_matrix_type full
_refine_ls_number_parameters 138
_refine_ls_number_reflns 1545
_refine_ls_number_restraints 6
_refine_ls_restrained_S_all 1.041
_refine_ls_R_factor_all 0.0376
_refine_ls_R_factor_gt 0.0295
_refine_ls_shift/su_max 0.012
_refine_ls_shift/su_mean 0.001
_refine_ls_structure_factor_coef Fsqd
_refine_ls_weighting_details 'calc w=1/[\s^2^(Fo^2^)+(0.0258P)^2^+0.0000P] where P=(Fo^2^+2Fc^2^)/3'
_refine_ls_weighting_scheme calc
_refine_ls_wR_factor_gt 0.0575
_refine_ls_wR_factor_ref 0.0590
_reflns_number_gt 1351
_reflns_number_total 1545
_reflns_threshold_expression >2sigma(I)
_cod_data_source_file c2dt31383a.txt
_cod_data_source_block 10
_cod_original_sg_symbol_H-M C2221
_cod_database_code 7020369

loop_
_symmetry_equiv_pos_as_xyz
'x, y, z'
'-x, -y, z+1/2'
'-x, y, -z+1/2'
'x, -y, -z'
'x+1/2, y+1/2, z'
'-x+1/2, -y+1/2, z+1/2'
'-x+1/2, y+1/2, -z+1/2'
'x+1/2, -y+1/2, -z'

loop_
_atom_site_label
_atom_site_type_symbol
_atom_site_fract_x
_atom_site_fract_y
_atom_site_fract_z
_atom_site_U_iso_or_equiv
_atom_site_adp_type
_atom_site_occupancy
_atom_site_symmetry_multiplicity
_atom_site_calc_flag
_atom_site_refinement_flags
Cd1 Cd 0.0000 0.33773(5) 0.2500 0.03451(13) Uani 1 2 d S
O1 O 0.1080(4) 0.1501(4) 0.29951(10) 0.0378(7) Uani 1 1 d .
O2 O 0.2079(5) 0.3974(4) 0.32606(12) 0.0425(9) Uani 1 1 d .
O3 O 0.0925(4) 0.3261(5) 0.43027(10) 0.0397(7) Uani 1 1 d .
O4 O -0.2768(4) 0.3326(5) 0.29408(10) 0.0367(7) Uani 1 1 d D
H41 H -0.342(8) 0.425(5) 0.2972(18) 0.044 Uiso 1 1 d D
H42 H -0.249(8) 0.319(8) 0.3204(12) 0.044 Uiso 1 1 d D
O5 O 0.0000 0.6115(5) 0.2500 0.0467(10) Uani 1 2 d SD
H51 H 0.066(7) 0.677(6) 0.2676(14) 0.056 Uiso 1 1 d D
O6 O -0.2167(6) 0.1922(4) 0.37725(12) 0.0388(9) Uani 1 1 d D
H61 H -0.111(6) 0.222(6) 0.3873(17) 0.047 Uiso 1 1 d D
H62 H -0.218(8) 0.089(4) 0.373(2) 0.047 Uiso 1 1 d D
C1 C 0.1977(7) 0.2414(6) 0.32865(16) 0.0351(11) Uani 1 1 d .
C2 C 0.2872(8) 0.1412(7) 0.36596(16) 0.0368(12) Uani 1 1 d .
H2A H 0.1864 0.0690 0.3794 0.044 Uiso 1 1 calc R
H2B H 0.3863 0.0658 0.3531 0.044 Uiso 1 1 calc R
C3 C 0.2705(6) 0.3228(6) 0.43148(15) 0.0352(9) Uani 1 1 d .
C4 C 0.3830(9) 0.4120(7) 0.4670(2) 0.0329(15) Uani 1 1 d .
C5 C 0.5814(10) 0.4119(8) 0.4672(2) 0.0351(15) Uani 1 1 d .
H5A H 0.6506 0.3517 0.4450 0.042 Uiso 1 1 calc R
C6 C 0.6794(15) 0.5000 0.5000 0.040(2) Uani 1 2 d S
H6A H 0.8163 0.5000 0.5000 0.048 Uiso 1 2 calc SR
C7 C 0.2811(14) 0.5000 0.5000 0.032(2) Uani 1 2 d S
H7A H 0.1442 0.5000 0.5000 0.038 Uiso 1 2 calc SR
N1 N 0.3753(6) 0.2393(5) 0.40093(13) 0.0380(9) Uani 1 1 d D
H1N H 0.513(5) 0.229(5) 0.4049(15) 0.046 Uiso 1 1 d D

loop_
_atom_site_aniso_label
_atom_site_aniso_U_11
_atom_site_aniso_U_22
_atom_site_aniso_U_33
_atom_site_aniso_U_23
_atom_site_aniso_U_13
_atom_site_aniso_U_12
Cd1 0.0354(2) 0.03267(18) 0.0355(2) 0.000 -0.0009(4) 0.000
O1 0.0421(17) 0.0383(15) 0.0331(15) -0.0037(16) -0.0043(14) 0.0017(16)
O2 0.046(2) 0.0348(16) 0.047(2) 0.0034(15) -0.0011(18) -0.0018(16)
O3 0.0331(16) 0.0447(16) 0.0414(17) -0.0043(16) -0.0010(13) -0.0008(16)
O4 0.0395(18) 0.0345(14) 0.0359(16) -0.0001(18) -0.0048(14) 0.0046(17)
O5 0.041(2) 0.041(2) 0.058(3) 0.000 -0.017(5) 0.000
O6 0.040(2) 0.036(2) 0.0406(19) -0.0033(15) -0.0033(17) 0.0016(16)
C1 0.034(3) 0.036(2) 0.036(3) -0.001(2) 0.001(2) 0.004(2)
C2 0.043(3) 0.036(3) 0.032(3) -0.007(2) -0.002(2) 0.000(2)
C3 0.032(2) 0.035(2) 0.039(2) -0.003(2) -0.0012(19) 0.001(2)
C4 0.031(3) 0.034(3) 0.034(3) 0.004(3) 0.004(3) 0.001(2)
C5 0.033(3) 0.038(3) 0.035(3) -0.008(3) 0.006(2) 0.000(2)
C6 0.023(4) 0.048(4) 0.048(5) 0.002(4) 0.000 0.000
C7 0.027(5) 0.039(4) 0.030(4) -0.006(3) 0.000 0.000
N1 0.036(2) 0.0421(19) 0.036(2) -0.0094(17) -0.002(2) 0.0022(19)

loop_
_atom_type_symbol
_atom_type_description
_atom_type_scat_dispersion_real
_atom_type_scat_dispersion_imag
_atom_type_scat_source
C C 0.0033 0.0016 'International Tables Vol C Tables 4.2.6.8 and 6.1.1.4'
H H 0.0000 0.0000 'International Tables Vol C Tables 4.2.6.8 and 6.1.1.4'
N N 0.0061 0.0033 'International Tables Vol C Tables 4.2.6.8 and 6.1.1.4'
O O 0.0106 0.0060 'International Tables Vol C Tables 4.2.6.8 and 6.1.1.4'
Cd Cd -0.8075 1.2024 'International Tables Vol C Tables 4.2.6.8 and 6.1.1.4'

loop_
_geom_angle_atom_site_label_1
_geom_angle_atom_site_label_2
_geom_angle_atom_site_label_3
_geom_angle
_geom_angle_site_symmetry_1
_geom_angle_site_symmetry_3
O5 Cd1 O1 131.83(9) . .
O5 Cd1 O1 131.83(8) . 3
O1 Cd1 O1 96.35(17) . 3
O5 Cd1 O4 91.00(9) . .
O1 Cd1 O4 83.57(11) . .
O1 Cd1 O4 95.09(12) 3 .
O5 Cd1 O4 91.00(9) . 3
O1 Cd1 O4 95.09(12) . 3
O1 Cd1 O4 83.57(11) 3 3
O4 Cd1 O4 178.00(19) . 3
O5 Cd1 O2 80.06(7) . .
O1 Cd1 O2 52.02(11) . .
O1 Cd1 O2 147.75(10) 3 .
O4 Cd1 O2 88.00(11) . .
O4 Cd1 O2 92.35(11) 3 .
O5 Cd1 O2 80.06(7) . 3
O1 Cd1 O2 147.75(11) . 3
O1 Cd1 O2 52.02(11) 3 3
O4 Cd1 O2 92.35(11) . 3
O4 Cd1 O2 88.00(11) 3 3
O2 Cd1 O2 160.12(14) . 3
C1 O1 Cd1 103.7(3) . .
C1 O2 Cd1 81.4(3) . .
Cd1 O4 H41 118(4) . .
Cd1 O4 H42 111(4) . .
H41 O4 H42 97(6) . .
Cd1 O5 H51 127(3) . .
H61 O6 H62 110(6) . .
O2 C1 O1 122.9(5) . .
O2 C1 C2 123.3(5) . .
O1 C1 C2 113.9(4) . .
N1 C2 C1 115.5(4) . .
N1 C2 H2A 108.4 . .
C1 C2 H2A 108.4 . .
N1 C2 H2B 108.4 . .
C1 C2 H2B 108.4 . .
H2A C2 H2B 107.5 . .
O3 C3 N1 122.1(4) . .
O3 C3 C4 122.1(4) . .
N1 C3 C4 115.8(4) . .
C5 C4 C7 120.1(7) . .
C5 C4 C3 121.6(7) . .
C7 C4 C3 118.3(6) . .
C4 C5 C6 119.6(8) . .
C4 C5 H5A 120.2 . .
C6 C5 H5A 120.2 . .
C5 C6 C5 121.1(10) 4_566 .
C5 C6 H6A 119.4 4_566 .
C5 C6 H6A 119.4 . .
C4 C7 C4 119.4(9) 4_566 .
C4 C7 H7A 120.3 4_566 .
C4 C7 H7A 120.3 . .
C3 N1 C2 122.2(4) . .
C3 N1 H1N 120(3) . .
C2 N1 H1N 117(3) . .

loop_
_geom_bond_atom_site_label_1
_geom_bond_atom_site_label_2
_geom_bond_distance
_geom_bond_site_symmetry_2
Cd1 O5 2.172(4) .
Cd1 O1 2.232(3) .
Cd1 O1 2.232(3) 3
Cd1 O4 2.333(3) .
Cd1 O4 2.333(3) 3
Cd1 O2 2.740(4) .
Cd1 O2 2.740(4) 3
O1 C1 1.294(6) .
O2 C1 1.242(5) .
O3 C3 1.236(5) .
O4 H41 0.87(3) .
O4 H42 0.82(3) .
O5 H51 0.87(3) .
O6 H61 0.83(3) .
O6 H62 0.82(3) .
C1 C2 1.507(7) .
C2 N1 1.442(6) .
C2 H2A 0.9900 .
C2 H2B 0.9900 .
C3 N1 1.344(6) .
C3 C4 1.499(8) .
C4 C5 1.377(7) .
C4 C7 1.402(7) .
C5 C6 1.384(9) .
C5 H5A 0.9500 .
C6 C5 1.384(9) 4_566
C6 H6A 0.9500 .
C7 C4 1.402(8) 4_566
C7 H7A 0.9500 .
N1 H1N 0.96(4) .

loop_
_geom_hbond_atom_site_label_D
_geom_hbond_atom_site_label_H
_geom_hbond_atom_site_label_A
_geom_hbond_distance_DH
_geom_hbond_distance_HA
_geom_hbond_distance_DA
_geom_hbond_angle_DHA
_geom_hbond_site_symmetry_A
O4 H41 O1 0.87(3) 1.82(4) 2.648(5) 159(6) 5_455
O4 H42 O6 0.82(3) 1.99(4) 2.763(5) 156(6) .
O5 H51 O4 0.87(3) 1.83(3) 2.687(4) 168(5) 5
O6 H61 O3 0.83(3) 2.08(4) 2.874(5) 160(5) .
O6 H62 O2 0.82(3) 2.14(5) 2.847(5) 143(6) 5_445
N1 H1N O6 0.96(4) 2.07(4) 2.943(6) 149(4) 1_655
